data_7035211
loop_
_publ_author_name
'Yang, Xi'
'Wang, Shanshan'
'Ghiviriga, Ion'
'Abboud, Khalil A.'
'Veige, Adam S.'

_publ_section_title
;
 Organogold oligomers: exploiting iClick and aurophilic cluster formation
 to prepare solution stable Au4 repeating units.
;
_journal_issue 25
_journal_name_full 'Dalton transactions (Cambridge, England : 2003)'
_journal_page_first 11437
_journal_page_last 11443
_journal_paper_doi 10.1039/c5dt00282f
_journal_volume 44
_journal_year 2015
_chemical_formula_sum 'C40 H70 Au4 N6 P4'
_chemical_formula_weight 1546.76
_space_group_crystal_system orthorhombic
_space_group_IT_number 33
_space_group_name_Hall 'P 2c -2n'
_space_group_name_H-M_alt 'P n a 21'
_symmetry_space_group_name_Hall 'P 2c -2n'
_symmetry_space_group_name_H-M 'P n a 21'
_atom_sites_solution_hydrogens geom
_audit_creation_method SHELXL-2013
_audit_update_record
;
2014-12-02 deposited with the CCDC.
2015-05-19 downloaded from the CCDC.
;
_cell_angle_alpha 90
_cell_angle_beta 90
_cell_angle_gamma 90
_cell_formula_units_Z 4
_cell_length_a 17.0309(10)
_cell_length_b 23.5362(14)
_cell_length_c 12.0454(7)
_cell_measurement_reflns_used 9782
_cell_measurement_temperature 100(2)
_cell_measurement_theta_max 28.0
_cell_measurement_theta_min 2.0
_cell_volume 4828.3(5)
_computing_cell_refinement 'Bruker APEX2'
_computing_data_collection 'Bruker APEX2 (Bruker, 2008)'
_computing_data_reduction 'Bruker SAINT (Bruker, 2008)'
_computing_molecular_graphics 'SHELXL-2013 (Sheldrick, 2013)'
_computing_publication_material 'SHELXL-2013 (Sheldrick, 2013)'
_computing_structure_refinement 'SHELXL-2013 (Sheldrick, 2013)'
_computing_structure_solution 'SHELXL-2013 (Sheldrick, 2013)'
_diffrn_ambient_temperature 100(2)
_diffrn_measured_fraction_theta_full 1.000
_diffrn_measured_fraction_theta_max 1.000
_diffrn_measurement_device_type 'Bruker APEX-II DUO'
_diffrn_measurement_method 'phi and omega scans'
_diffrn_radiation_type MoK\a
_diffrn_radiation_wavelength 0.71073
_diffrn_reflns_av_R_equivalents 0.0468
_diffrn_reflns_av_unetI/netI 0.0294
_diffrn_reflns_laue_measured_fraction_full 1.000
_diffrn_reflns_laue_measured_fraction_max 1.000
_diffrn_reflns_limit_h_max 21
_diffrn_reflns_limit_h_min -22
_diffrn_reflns_limit_k_max 30
_diffrn_reflns_limit_k_min -29
_diffrn_reflns_limit_l_max 15
_diffrn_reflns_limit_l_min -15
_diffrn_reflns_number 74359
_diffrn_reflns_point_group_measured_fraction_full 0.998
_diffrn_reflns_point_group_measured_fraction_max 0.999
_diffrn_reflns_theta_full 25.242
_diffrn_reflns_theta_max 27.500
_diffrn_reflns_theta_min 1.476
_diffrn_source 'fine-focus sealed tube'
_exptl_absorpt_coefficient_mu 12.283
_exptl_absorpt_correction_T_max 0.8264
_exptl_absorpt_correction_T_min 0.3022
_exptl_absorpt_correction_type analytical
_exptl_absorpt_process_details 'based on measured indexed crystal faces, Bruker SHELXTL  v6.14 (Bruker 2008)'
_exptl_crystal_colour colourless
_exptl_crystal_density_diffrn 2.128
_exptl_crystal_description needles
_exptl_crystal_F_000 2912
_exptl_crystal_size_max 0.322
_exptl_crystal_size_mid 0.023
_exptl_crystal_size_min 0.023
_refine_diff_density_max 1.519
_refine_diff_density_min -0.829
_refine_diff_density_rms 0.127
_refine_ls_abs_structure_details
; 
 Flack x determined using 4613 quotients [(I+)-(I-)]/[(I+)+(I-)] 
 (Parsons and Flack (2004), Acta Cryst. A60, s61). 
;
_refine_ls_abs_structure_Flack -0.016(3)
_refine_ls_extinction_method none
_refine_ls_goodness_of_fit_ref 0.918
_refine_ls_hydrogen_treatment constr
_refine_ls_matrix_type full
_refine_ls_number_parameters 483
_refine_ls_number_reflns 11069
_refine_ls_number_restraints 1
_refine_ls_restrained_S_all 0.918
_refine_ls_R_factor_all 0.0227
_refine_ls_R_factor_gt 0.0195
_refine_ls_shift/su_max 0.003
_refine_ls_shift/su_mean 0.000
_refine_ls_structure_factor_coef Fsqd
_refine_ls_weighting_details 'w=1/[\s^2^(Fo^2^)+(0.0231P)^2^+6.0000P] where P=(Fo^2^+2Fc^2^)/3'
_refine_ls_weighting_scheme calc
_refine_ls_wR_factor_gt 0.0428
_refine_ls_wR_factor_ref 0.0435
_reflns_Friedel_coverage 0.906
_reflns_friedel_fraction_full 0.997
_reflns_friedel_fraction_max 0.998
_reflns_number_gt 10273
_reflns_number_total 11069
_reflns_threshold_expression 'I > 2\s(I)'
_cod_data_source_file c5dt00282f2.cif
_cod_data_source_block xy08
_cod_depositor_comments 'Adding full bibliography for 7035209--7035211.cif.'
_cod_database_code 7035211
_shelx_space_group_comment
; 
The symmetry employed for this shelxl refinement is uniquely defined 
by the following loop, which should always be used as a source of 
symmetry information in preference to the above space-group names. 
They are only intended as comments. 
;
_shelx_estimated_absorpt_t_min 0.110
_shelx_estimated_absorpt_t_max 0.765
_shelxl_version_number 2013-3

loop_
_space_group_symop_operation_xyz
'x, y, z'
'-x, -y, z+1/2'
'x+1/2, -y+1/2, z'
'-x+1/2, y+1/2, z+1/2'

loop_
_atom_site_label
_atom_site_type_symbol
_atom_site_fract_x
_atom_site_fract_y
_atom_site_fract_z
_atom_site_U_iso_or_equiv
_atom_site_adp_type
_atom_site_occupancy
_atom_site_site_symmetry_order
_atom_site_calc_flag
_atom_site_refinement_flags_posn
_atom_site_refinement_flags_adp
_atom_site_refinement_flags_occupancy
_atom_site_disorder_assembly
_atom_site_disorder_group
Au1 Au 0.18820(2) 0.53880(2) 0.11451(2) 0.01558(6) Uani 1 1 d . . . . .
Au2 Au 0.34564(2) 0.47700(2) 0.12142(2) 0.01484(5) Uani 1 1 d . . . . .
Au3 Au 0.27427(2) 0.44122(2) 0.35061(2) 0.01228(5) Uani 1 1 d . . . . .
Au4 Au 0.23533(2) 0.56698(2) 0.35289(2) 0.01410(5) Uani 1 1 d . . . . .
P1 P 0.21720(12) 0.61864(8) 0.02112(16) 0.0209(4) Uani 1 1 d . . . . .
P2 P 0.32368(11) 0.39507(8) 0.03022(15) 0.0174(4) Uani 1 1 d . . . . .
P3 P 0.38244(10) 0.44094(8) 0.46442(14) 0.0140(3) Uani 1 1 d . . . . .
P4 P 0.11599(13) 0.56363(9) 0.4420(2) 0.0300(5) Uani 1 1 d . . . . .
N1 N 0.1476(3) 0.4636(3) 0.1780(5) 0.0177(13) Uani 1 1 d . . . . .
N2 N 0.0796(3) 0.4432(2) 0.1336(5) 0.0191(12) Uani 1 1 d . . . . .
N3 N 0.0605(3) 0.3969(3) 0.1855(5) 0.0193(13) Uani 1 1 d . . . . .
N4 N 0.3751(3) 0.5520(2) 0.1959(5) 0.0153(12) Uani 1 1 d . . . . .
N5 N 0.4406(3) 0.5793(3) 0.1578(5) 0.0218(14) Uani 1 1 d . . . . .
N6 N 0.4502(3) 0.6261(3) 0.2154(5) 0.0198(13) Uani 1 1 d . . . . .
C1 C 0.1720(4) 0.4294(3) 0.2623(6) 0.0147(14) Uani 1 1 d . . . . .
C2 C 0.1159(4) 0.3872(3) 0.2672(6) 0.0175(14) Uani 1 1 d . . . . .
C3 C 0.1026(4) 0.3401(3) 0.3452(6) 0.0192(14) Uani 1 1 d . . . . .
C4 C 0.1386(5) 0.3389(3) 0.4496(6) 0.0260(17) Uani 1 1 d . . . . .
H4A H 0.1758 0.3673 0.4684 0.031 Uiso 1 1 calc R U . . .
C5 C 0.1205(5) 0.2966(4) 0.5264(7) 0.032(2) Uani 1 1 d . . . . .
H5A H 0.1444 0.2970 0.5976 0.039 Uiso 1 1 calc R U . . .
C6 C 0.0680(5) 0.2541(4) 0.4994(7) 0.032(2) Uani 1 1 d . . . . .
H6A H 0.0559 0.2249 0.5512 0.039 Uiso 1 1 calc R U . . .
C7 C 0.0333(5) 0.2547(3) 0.3954(7) 0.0310(18) Uani 1 1 d . . . . .
H7A H -0.0028 0.2255 0.3764 0.037 Uiso 1 1 calc R U . . .
C8 C 0.0496(4) 0.2963(3) 0.3191(6) 0.0243(17) Uani 1 1 d . . . . .
H8A H 0.0250 0.2954 0.2483 0.029 Uiso 1 1 calc R U . . .
C11 C 0.3424(4) 0.5829(3) 0.2808(5) 0.0133(13) Uani 1 1 d . . . . .
C12 C 0.3918(4) 0.6300(3) 0.2925(6) 0.0165(14) Uani 1 1 d . . . . .
C13 C 0.3892(4) 0.6776(3) 0.3703(6) 0.0180(15) Uani 1 1 d . . . . .
C14 C 0.4166(4) 0.7310(3) 0.3390(7) 0.0281(17) Uani 1 1 d . . . . .
H14A H 0.4363 0.7366 0.2660 0.034 Uiso 1 1 calc R U . . .
C15 C 0.4155(5) 0.7759(3) 0.4123(8) 0.032(2) Uani 1 1 d . . . . .
H15A H 0.4336 0.8121 0.3887 0.038 Uiso 1 1 calc R U . . .
C16 C 0.3886(5) 0.7690(3) 0.5193(7) 0.033(2) Uani 1 1 d . . . . .
H16A H 0.3895 0.7998 0.5702 0.040 Uiso 1 1 calc R U . . .
C17 C 0.3608(6) 0.7175(4) 0.5510(7) 0.035(2) Uani 1 1 d . . . . .
H17A H 0.3414 0.7125 0.6243 0.042 Uiso 1 1 calc R U . . .
C18 C 0.3604(5) 0.6717(3) 0.4770(6) 0.0283(18) Uani 1 1 d . . . . .
H18A H 0.3401 0.6361 0.5004 0.034 Uiso 1 1 calc R U . . .
C21 C 0.2565(11) 0.6810(5) 0.0935(11) 0.018(4) Uiso 0.60(4) 1 d . . P A 1
H21A H 0.3090 0.6716 0.1235 0.022 Uiso 0.60(4) 1 calc R U P A 1
H21B H 0.2630 0.7123 0.0394 0.022 Uiso 0.60(4) 1 calc R U P A 1
C22 C 0.2043(14) 0.7013(7) 0.1881(12) 0.032(5) Uiso 0.60(4) 1 d . . P A 1
H22A H 0.2287 0.7341 0.2244 0.048 Uiso 0.60(4) 1 calc R U P A 1
H22B H 0.1976 0.6706 0.2421 0.048 Uiso 0.60(4) 1 calc R U P A 1
H22C H 0.1529 0.7123 0.1585 0.048 Uiso 0.60(4) 1 calc R U P A 1
C21' C 0.2286(17) 0.6813(8) 0.1079(18) 0.019(5) Uiso 0.40(4) 1 d . . P A 2
H21C H 0.2796 0.6781 0.1468 0.023 Uiso 0.40(4) 1 calc R U P A 2
H21D H 0.2322 0.7147 0.0582 0.023 Uiso 0.40(4) 1 calc R U P A 2
C22' C 0.168(2) 0.6933(10) 0.1918(18) 0.029(7) Uiso 0.40(4) 1 d . . P A 2
H22D H 0.1820 0.7280 0.2325 0.043 Uiso 0.40(4) 1 calc R U P A 2
H22E H 0.1646 0.6614 0.2438 0.043 Uiso 0.40(4) 1 calc R U P A 2
H22F H 0.1172 0.6986 0.1551 0.043 Uiso 0.40(4) 1 calc R U P A 2
C23 C 0.1337(5) 0.6406(3) -0.0633(7) 0.0283(18) Uani 1 1 d . . . . .
H23A H 0.0908 0.6538 -0.0143 0.034 Uiso 1 1 calc R U . . .
H23B H 0.1494 0.6726 -0.1115 0.034 Uiso 1 1 calc R U . . .
C24 C 0.1043(5) 0.5917(4) -0.1348(7) 0.039(2) Uani 1 1 d . . . . .
H24A H 0.0595 0.6045 -0.1792 0.058 Uiso 1 1 calc R U . . .
H24B H 0.0881 0.5602 -0.0870 0.058 Uiso 1 1 calc R U . . .
H24C H 0.1465 0.5790 -0.1842 0.058 Uiso 1 1 calc R U . . .
C25 C 0.2986(5) 0.6076(4) -0.0760(7) 0.0314(19) Uani 1 1 d . . . . .
H25A H 0.3480 0.6057 -0.0328 0.038 Uiso 1 1 calc R U . . .
H25B H 0.2914 0.5702 -0.1122 0.038 Uiso 1 1 calc R U . . .
C26 C 0.3082(5) 0.6522(4) -0.1659(7) 0.041(2) Uani 1 1 d . . . . .
H26A H 0.3534 0.6425 -0.2126 0.061 Uiso 1 1 calc R U . . .
H26B H 0.3168 0.6894 -0.1316 0.061 Uiso 1 1 calc R U . . .
H26C H 0.2607 0.6535 -0.2117 0.061 Uiso 1 1 calc R U . . .
C31 C 0.2288(4) 0.3917(3) -0.0394(6) 0.0249(17) Uani 1 1 d . . . . .
H31A H 0.2237 0.3542 -0.0760 0.030 Uiso 1 1 calc R U . . .
H31B H 0.1868 0.3945 0.0172 0.030 Uiso 1 1 calc R U . . .
C32 C 0.2164(5) 0.4376(4) -0.1249(7) 0.037(2) Uani 1 1 d . . . . .
H32A H 0.1646 0.4329 -0.1592 0.055 Uiso 1 1 calc R U . . .
H32B H 0.2571 0.4348 -0.1822 0.055 Uiso 1 1 calc R U . . .
H32C H 0.2194 0.4749 -0.0891 0.055 Uiso 1 1 calc R U . . .
C33 C 0.3960(4) 0.3812(3) -0.0778(6) 0.0260(17) Uani 1 1 d . . . . .
H33A H 0.3973 0.4142 -0.1288 0.031 Uiso 1 1 calc R U . . .
H33B H 0.4484 0.3782 -0.0427 0.031 Uiso 1 1 calc R U . . .
C34 C 0.3816(4) 0.3276(3) -0.1462(8) 0.0352(19) Uani 1 1 d . . . . .
H34A H 0.4234 0.3234 -0.2015 0.053 Uiso 1 1 calc R U . . .
H34B H 0.3308 0.3306 -0.1839 0.053 Uiso 1 1 calc R U . . .
H34C H 0.3814 0.2944 -0.0970 0.053 Uiso 1 1 calc R U . . .
C35 C 0.3235(5) 0.3321(3) 0.1183(8) 0.0333(18) Uani 1 1 d . . . . .
H35A H 0.2844 0.3374 0.1782 0.040 Uiso 1 1 calc R U . . .
H35B H 0.3069 0.2990 0.0734 0.040 Uiso 1 1 calc R U . . .
C36 C 0.4028(7) 0.3193(4) 0.1702(9) 0.064(4) Uani 1 1 d . . . . .
H36A H 0.3988 0.2852 0.2165 0.096 Uiso 1 1 calc R U . . .
H36B H 0.4193 0.3516 0.2161 0.096 Uiso 1 1 calc R U . . .
H36C H 0.4417 0.3130 0.1115 0.096 Uiso 1 1 calc R U . . .
C41 C 0.0356(15) 0.5939(12) 0.381(2) 0.072(8) Uiso 0.493(16) 1 d . . P B 1
H41A H -0.0081 0.5943 0.4348 0.086 Uiso 0.493(16) 1 calc R U P B 1
H41B H 0.0482 0.6339 0.3623 0.086 Uiso 0.493(16) 1 calc R U P B 1
C42 C 0.0091(13) 0.5657(9) 0.2803(17) 0.043(5) Uiso 0.493(16) 1 d . . P B 1
H42A H -0.0371 0.5854 0.2510 0.065 Uiso 0.493(16) 1 calc R U P B 1
H42B H -0.0047 0.5262 0.2975 0.065 Uiso 0.493(16) 1 calc R U P B 1
H42C H 0.0511 0.5663 0.2248 0.065 Uiso 0.493(16) 1 calc R U P B 1
C43 C 0.1223(11) 0.6085(7) 0.5697(14) 0.031(4) Uiso 0.493(16) 1 d . . P B 1
H43A H 0.0759 0.6033 0.6182 0.037 Uiso 0.493(16) 1 calc R U P B 1
H43B H 0.1707 0.6006 0.6125 0.037 Uiso 0.493(16) 1 calc R U P B 1
C44 C 0.1243(13) 0.6756(9) 0.5110(19) 0.044(5) Uiso 0.493(16) 1 d . . P B 1
H44A H 0.1286 0.7042 0.5698 0.066 Uiso 0.493(16) 1 calc R U P B 1
H44B H 0.0758 0.6819 0.4688 0.066 Uiso 0.493(16) 1 calc R U P B 1
H44C H 0.1695 0.6787 0.4611 0.066 Uiso 0.493(16) 1 calc R U P B 1
C41' C 0.0271(12) 0.5663(9) 0.3370(19) 0.044(5) Uiso 0.507(16) 1 d . . P B 2
H41C H 0.0256 0.5300 0.2955 0.053 Uiso 0.507(16) 1 calc R U P B 2
H41D H -0.0222 0.5692 0.3801 0.053 Uiso 0.507(16) 1 calc R U P B 2
C42' C 0.0298(11) 0.6170(8) 0.2505(16) 0.041(5) Uiso 0.507(16) 1 d . . P B 2
H42D H -0.0164 0.6150 0.2020 0.061 Uiso 0.507(16) 1 calc R U P B 2
H42E H 0.0775 0.6140 0.2055 0.061 Uiso 0.507(16) 1 calc R U P B 2
H42F H 0.0298 0.6533 0.2903 0.061 Uiso 0.507(16) 1 calc R U P B 2
C43' C 0.0930(15) 0.6249(10) 0.512(2) 0.063(7) Uiso 0.507(16) 1 d . . P B 2
H43C H 0.0593 0.6465 0.4601 0.075 Uiso 0.507(16) 1 calc R U P B 2
H43D H 0.0578 0.6124 0.5729 0.075 Uiso 0.507(16) 1 calc R U P B 2
C44' C 0.1441(11) 0.6685(8) 0.5638(16) 0.035(4) Uiso 0.507(16) 1 d . . P B 2
H44D H 0.1115 0.6970 0.6011 0.052 Uiso 0.507(16) 1 calc R U P B 2
H44E H 0.1758 0.6869 0.5063 0.052 Uiso 0.507(16) 1 calc R U P B 2
H44F H 0.1788 0.6503 0.6182 0.052 Uiso 0.507(16) 1 calc R U P B 2
C45 C 0.0836(5) 0.4983(4) 0.5009(8) 0.042(2) Uani 1 1 d . . . . .
H45A H 0.0308 0.5041 0.5333 0.050 Uiso 1 1 calc R U . . .
H45B H 0.0785 0.4699 0.4407 0.050 Uiso 1 1 calc R U . . .
C46 C 0.1369(5) 0.4745(4) 0.5892(7) 0.042(2) Uani 1 1 d . . . . .
H46A H 0.1153 0.4385 0.6166 0.062 Uiso 1 1 calc R U . . .
H46B H 0.1408 0.5016 0.6507 0.062 Uiso 1 1 calc R U . . .
H46C H 0.1892 0.4679 0.5578 0.062 Uiso 1 1 calc R U . . .
C51 C 0.3599(4) 0.4606(3) 0.6076(7) 0.0247(16) Uani 1 1 d . . . . .
H51A H 0.3142 0.4382 0.6333 0.030 Uiso 1 1 calc R U . . .
H51B H 0.4052 0.4507 0.6553 0.030 Uiso 1 1 calc R U . . .
C52 C 0.3416(4) 0.5244(3) 0.6208(8) 0.0274(15) Uani 1 1 d . . . . .
H52A H 0.3299 0.5326 0.6988 0.041 Uiso 1 1 calc R U . . .
H52B H 0.2961 0.5343 0.5749 0.041 Uiso 1 1 calc R U . . .
H52C H 0.3871 0.5468 0.5972 0.041 Uiso 1 1 calc R U . . .
C53 C 0.4218(4) 0.3694(3) 0.4806(7) 0.0232(16) Uani 1 1 d . . . . .
H53A H 0.4475 0.3580 0.4104 0.028 Uiso 1 1 calc R U . . .
H53B H 0.4625 0.3700 0.5393 0.028 Uiso 1 1 calc R U . . .
C54 C 0.3604(5) 0.3252(4) 0.5105(8) 0.033(2) Uani 1 1 d . . . . .
H54A H 0.3855 0.2880 0.5177 0.050 Uiso 1 1 calc R U . . .
H54B H 0.3204 0.3237 0.4520 0.050 Uiso 1 1 calc R U . . .
H54C H 0.3356 0.3355 0.5811 0.050 Uiso 1 1 calc R U . . .
C55 C 0.4658(4) 0.4852(3) 0.4314(6) 0.0233(16) Uani 1 1 d . . . . .
H55A H 0.4471 0.5242 0.4161 0.028 Uiso 1 1 calc R U . . .
H55B H 0.5010 0.4868 0.4967 0.028 Uiso 1 1 calc R U . . .
C56 C 0.5132(4) 0.4637(4) 0.3299(6) 0.0290(18) Uani 1 1 d . . . . .
H56A H 0.5572 0.4896 0.3157 0.043 Uiso 1 1 calc R U . . .
H56B H 0.4790 0.4624 0.2646 0.043 Uiso 1 1 calc R U . . .
H56C H 0.5335 0.4255 0.3453 0.043 Uiso 1 1 calc R U . . .

loop_
_atom_site_aniso_label
_atom_site_aniso_U_11
_atom_site_aniso_U_22
_atom_site_aniso_U_33
_atom_site_aniso_U_23
_atom_site_aniso_U_13
_atom_site_aniso_U_12
Au1 0.01545(12) 0.01695(12) 0.01435(11) 0.00065(12) -0.00135(12) 0.00263(9)
Au2 0.01341(11) 0.01695(12) 0.01417(11) -0.00322(12) 0.00059(12) 0.00047(9)
Au3 0.0104(1) 0.01434(11) 0.01209(11) -0.00006(11) -0.00174(11) -0.00008(9)
Au4 0.01214(11) 0.01479(11) 0.01537(12) -0.00094(12) 0.00374(12) 0.00029(9)
P1 0.0262(10) 0.0192(10) 0.0173(9) 0.0029(7) -0.0041(8) 0.0024(8)
P2 0.0171(9) 0.0188(9) 0.0162(9) -0.0040(7) 0.0009(7) 0.0012(7)
P3 0.0131(8) 0.0161(9) 0.0129(8) 0.0002(7) -0.0022(7) 0.0011(7)
P4 0.0219(10) 0.0219(11) 0.0460(14) 0.0025(10) 0.0197(9) 0.0033(8)
N1 0.011(3) 0.023(3) 0.019(3) 0.001(2) -0.001(2) 0.002(2)
N2 0.015(3) 0.024(3) 0.019(3) 0.001(3) -0.003(2) 0.001(2)
N3 0.014(3) 0.026(3) 0.018(3) -0.003(3) 0.000(2) -0.002(3)
N4 0.015(3) 0.020(3) 0.011(3) -0.002(2) 0.000(2) 0.000(2)
N5 0.012(3) 0.027(3) 0.026(3) -0.002(3) 0.002(2) 0.000(3)
N6 0.014(3) 0.022(3) 0.024(3) -0.001(3) 0.004(2) -0.002(2)
C1 0.013(3) 0.019(4) 0.012(3) -0.004(3) 0.000(2) 0.001(3)
C2 0.018(4) 0.020(4) 0.014(3) -0.001(3) 0.002(3) 0.002(3)
C3 0.017(3) 0.020(3) 0.021(3) 0.001(3) 0.003(3) -0.002(3)
C4 0.026(4) 0.025(4) 0.027(4) 0.004(3) 0.002(3) -0.009(3)
C5 0.036(5) 0.036(5) 0.025(4) 0.008(4) -0.002(4) 0.001(4)
C6 0.036(5) 0.028(5) 0.034(5) 0.012(4) -0.003(4) -0.010(4)
C7 0.026(4) 0.027(4) 0.040(5) 0.001(4) -0.001(4) -0.006(3)
C8 0.025(4) 0.021(4) 0.027(4) -0.001(3) -0.003(3) -0.004(3)
C11 0.008(3) 0.018(3) 0.015(3) 0.000(3) -0.001(2) 0.002(3)
C12 0.013(3) 0.017(4) 0.019(3) 0.003(3) 0.000(3) 0.000(3)
C13 0.015(3) 0.019(3) 0.021(4) -0.001(3) -0.005(3) 0.002(3)
C14 0.024(4) 0.026(4) 0.034(5) 0.000(4) 0.006(4) -0.006(3)
C15 0.028(4) 0.017(4) 0.049(6) -0.004(4) 0.006(4) -0.002(3)
C16 0.036(5) 0.022(4) 0.042(5) -0.016(4) -0.012(4) 0.005(4)
C17 0.055(6) 0.031(5) 0.020(4) -0.003(3) 0.004(4) 0.002(4)
C18 0.044(5) 0.017(4) 0.023(4) -0.001(3) 0.000(3) -0.003(3)
C23 0.028(4) 0.031(5) 0.026(4) 0.009(4) -0.006(3) 0.010(4)
C24 0.034(5) 0.052(5) 0.030(5) 0.006(4) -0.013(4) 0.000(4)
C25 0.025(4) 0.038(5) 0.031(4) 0.013(4) 0.006(3) -0.008(4)
C26 0.046(5) 0.043(5) 0.034(5) 0.013(4) -0.002(4) -0.014(4)
C31 0.018(4) 0.031(4) 0.026(4) -0.008(3) 0.002(3) -0.004(3)
C32 0.033(5) 0.047(5) 0.029(5) -0.004(4) -0.010(4) 0.008(4)
C33 0.019(4) 0.033(4) 0.026(4) -0.013(3) 0.007(3) -0.004(3)
C34 0.028(4) 0.042(5) 0.036(4) -0.019(4) 0.008(4) -0.006(3)
C35 0.057(5) 0.018(4) 0.025(4) 0.006(4) -0.009(5) 0.005(3)
C36 0.098(10) 0.038(6) 0.057(7) -0.010(5) -0.043(7) 0.017(6)
C45 0.033(5) 0.054(6) 0.039(5) -0.005(5) 0.015(4) -0.004(5)
C46 0.042(5) 0.052(6) 0.031(5) 0.008(4) 0.009(4) -0.003(4)
C51 0.020(3) 0.036(4) 0.018(4) -0.004(4) -0.006(3) -0.003(3)
C52 0.030(4) 0.031(4) 0.022(3) -0.012(4) 0.000(4) 0.006(3)
C53 0.019(4) 0.025(4) 0.026(4) -0.002(3) -0.003(3) 0.003(3)
C54 0.031(5) 0.026(5) 0.042(5) 0.008(4) -0.002(4) -0.003(4)
C55 0.017(4) 0.032(4) 0.020(4) 0.000(3) -0.007(3) -0.004(3)
C56 0.019(4) 0.040(5) 0.027(4) 0.002(3) 0.003(3) -0.002(3)

loop_
_atom_type_symbol
_atom_type_description
_atom_type_scat_dispersion_real
_atom_type_scat_dispersion_imag
_atom_type_scat_source
C C 0.0033 0.0016 'International Tables Vol C Tables 4.2.6.8 and 6.1.1.4'
H H 0.0000 0.0000 'International Tables Vol C Tables 4.2.6.8 and 6.1.1.4'
N N 0.0061 0.0033 'International Tables Vol C Tables 4.2.6.8 and 6.1.1.4'
P P 0.1023 0.0942 'International Tables Vol C Tables 4.2.6.8 and 6.1.1.4'
Au Au -2.0133 8.8022 'International Tables Vol C Tables 4.2.6.8 and 6.1.1.4'

loop_
_geom_angle_atom_site_label_1
_geom_angle_atom_site_label_2
_geom_angle_atom_site_label_3
_geom_angle
N1 Au1 P1 169.92(17)
N1 Au1 Au2 82.77(16)
P1 Au1 Au2 102.67(5)
N1 Au1 Au4 85.73(16)
P1 Au1 Au4 103.39(5)
Au2 Au1 Au4 81.196(9)
N4 Au2 P2 174.66(17)
N4 Au2 Au1 79.38(16)
P2 Au2 Au1 104.42(5)
N4 Au2 Au3 86.57(16)
P2 Au2 Au3 97.78(5)
Au1 Au2 Au3 79.118(9)
C1 Au3 P3 170.5(2)
C1 Au3 Au4 87.22(19)
P3 Au3 Au4 99.95(5)
C1 Au3 Au2 84.79(19)
P3 Au3 Au2 102.46(5)
Au4 Au3 Au2 80.237(9)
C11 Au4 P4 171.1(2)
C11 Au4 Au3 88.88(19)
P4 Au4 Au3 99.44(5)
C11 Au4 Au1 82.84(18)
P4 Au4 Au1 101.49(7)
Au3 Au4 Au1 80.624(9)
C21' P1 C23 100.1(8)
C21' P1 C25 113.6(10)
C23 P1 C25 106.0(4)
C23 P1 C21 108.9(5)
C25 P1 C21 98.1(7)
C21' P1 Au1 114.5(7)
C23 P1 Au1 110.2(3)
C25 P1 Au1 111.5(3)
C21 P1 Au1 120.8(4)
C33 P2 C31 105.3(4)
C33 P2 C35 105.7(4)
C31 P2 C35 103.4(4)
C33 P2 Au2 112.9(3)
C31 P2 Au2 114.2(3)
C35 P2 Au2 114.4(3)
C55 P3 C53 105.5(3)
C55 P3 C51 103.1(3)
C53 P3 C51 102.1(4)
C55 P3 Au3 119.8(2)
C53 P3 Au3 111.2(2)
C51 P3 Au3 113.2(2)
C41 P4 C45 106.5(10)
C43' P4 C45 117.3(9)
C41 P4 C43 99.6(11)
C45 P4 C43 100.3(6)
C43' P4 C41' 96.5(11)
C45 P4 C41' 92.6(7)
C41 P4 Au4 119.4(9)
C43' P4 Au4 113.7(8)
C45 P4 Au4 119.3(3)
C43 P4 Au4 108.3(6)
C41' P4 Au4 112.2(6)
C1 N1 N2 110.1(6)
C1 N1 Au1 133.4(5)
N2 N1 Au1 116.4(4)
N3 N2 N1 108.6(6)
N2 N3 C2 108.1(6)
N5 N4 C11 109.3(6)
N5 N4 Au2 117.3(4)
C11 N4 Au2 133.4(5)
N6 N5 N4 108.7(5)
N5 N6 C12 108.9(6)
N1 C1 C2 104.3(6)
N1 C1 Au3 124.3(5)
C2 C1 Au3 131.3(5)
C1 C2 N3 108.8(6)
C1 C2 C3 132.6(7)
N3 C2 C3 118.3(6)
C4 C3 C8 117.8(7)
C4 C3 C2 121.5(6)
C8 C3 C2 120.6(7)
C5 C4 C3 121.0(7)
C5 C4 H4A 119.5
C3 C4 H4A 119.5
C6 C5 C4 120.3(8)
C6 C5 H5A 119.9
C4 C5 H5A 119.9
C5 C6 C7 118.8(7)
C5 C6 H6A 120.6
C7 C6 H6A 120.6
C8 C7 C6 121.9(8)
C8 C7 H7A 119.1
C6 C7 H7A 119.1
C7 C8 C3 120.2(7)
C7 C8 H8A 119.9
C3 C8 H8A 119.9
N4 C11 C12 104.6(6)
N4 C11 Au4 125.3(5)
C12 C11 Au4 129.5(5)
N6 C12 C11 108.5(6)
N6 C12 C13 120.6(6)
C11 C12 C13 130.9(6)
C18 C13 C14 117.5(7)
C18 C13 C12 121.9(6)
C14 C13 C12 120.6(7)
C15 C14 C13 121.0(8)
C15 C14 H14A 119.5
C13 C14 H14A 119.5
C14 C15 C16 120.9(8)
C14 C15 H15A 119.5
C16 C15 H15A 119.5
C17 C16 C15 119.0(8)
C17 C16 H16A 120.5
C15 C16 H16A 120.5
C16 C17 C18 120.7(8)
C16 C17 H17A 119.6
C18 C17 H17A 119.6
C13 C18 C17 120.9(7)
C13 C18 H18A 119.6
C17 C18 H18A 119.6
C22 C21 P1 113.2(10)
C22 C21 H21A 108.9
P1 C21 H21A 108.9
C22 C21 H21B 108.9
P1 C21 H21B 108.9
H21A C21 H21B 107.8
C21 C22 H22A 109.5
C21 C22 H22B 109.5
H22A C22 H22B 109.5
C21 C22 H22C 109.5
H22A C22 H22C 109.5
H22B C22 H22C 109.5
C22' C21' P1 118.4(15)
C22' C21' H21C 107.7
P1 C21' H21C 107.7
C22' C21' H21D 107.7
P1 C21' H21D 107.7
H21C C21' H21D 107.1
C21' C22' H22D 109.5
C21' C22' H22E 109.5
H22D C22' H22E 109.5
C21' C22' H22F 109.5
H22D C22' H22F 109.5
H22E C22' H22F 109.5
C24 C23 P1 111.0(5)
C24 C23 H23A 109.4
P1 C23 H23A 109.4
C24 C23 H23B 109.4
P1 C23 H23B 109.4
H23A C23 H23B 108.0
C23 C24 H24A 109.5
C23 C24 H24B 109.5
H24A C24 H24B 109.5
C23 C24 H24C 109.5
H24A C24 H24C 109.5
H24B C24 H24C 109.5
C26 C25 P1 116.0(6)
C26 C25 H25A 108.3
P1 C25 H25A 108.3
C26 C25 H25B 108.3
P1 C25 H25B 108.3
H25A C25 H25B 107.4
C25 C26 H26A 109.5
C25 C26 H26B 109.5
H26A C26 H26B 109.5
C25 C26 H26C 109.5
H26A C26 H26C 109.5
H26B C26 H26C 109.5
C32 C31 P2 114.0(6)
C32 C31 H31A 108.7
P2 C31 H31A 108.7
C32 C31 H31B 108.7
P2 C31 H31B 108.7
H31A C31 H31B 107.6
C31 C32 H32A 109.5
C31 C32 H32B 109.5
H32A C32 H32B 109.5
C31 C32 H32C 109.5
H32A C32 H32C 109.5
H32B C32 H32C 109.5
C34 C33 P2 115.1(5)
C34 C33 H33A 108.5
P2 C33 H33A 108.5
C34 C33 H33B 108.5
P2 C33 H33B 108.5
H33A C33 H33B 107.5
C33 C34 H34A 109.5
C33 C34 H34B 109.5
H34A C34 H34B 109.5
C33 C34 H34C 109.5
H34A C34 H34C 109.5
H34B C34 H34C 109.5
C36 C35 P2 113.5(7)
C36 C35 H35A 108.9
P2 C35 H35A 108.9
C36 C35 H35B 108.9
P2 C35 H35B 108.9
H35A C35 H35B 107.7
C35 C36 H36A 109.5
C35 C36 H36B 109.5
H36A C36 H36B 109.5
C35 C36 H36C 109.5
H36A C36 H36C 109.5
H36B C36 H36C 109.5
C42 C41 P4 115(2)
C42 C41 H41A 108.6
P4 C41 H41A 108.6
C42 C41 H41B 108.6
P4 C41 H41B 108.6
H41A C41 H41B 107.6
C41 C42 H42A 109.5
C41 C42 H42B 109.5
H42A C42 H42B 109.5
C41 C42 H42C 109.5
H42A C42 H42C 109.5
H42B C42 H42C 109.5
C44 C43 P4 100.4(12)
C44 C43 H43A 111.7
P4 C43 H43A 111.7
C44 C43 H43B 111.7
P4 C43 H43B 111.7
H43A C43 H43B 109.5
C43 C44 H44A 109.5
C43 C44 H44B 109.5
H44A C44 H44B 109.5
C43 C44 H44C 109.5
H44A C44 H44C 109.5
H44B C44 H44C 109.5
C42' C41' P4 115.1(14)
C42' C41' H41C 108.5
P4 C41' H41C 108.5
C42' C41' H41D 108.5
P4 C41' H41D 108.5
H41C C41' H41D 107.5
C41' C42' H42D 109.5
C41' C42' H42E 109.5
H42D C42' H42E 109.5
C41' C42' H42F 109.5
H42D C42' H42F 109.5
H42E C42' H42F 109.5
C44' C43' P4 130.8(18)
C44' C43' H43C 104.6
P4 C43' H43C 104.6
C44' C43' H43D 104.6
P4 C43' H43D 104.6
H43C C43' H43D 105.7
C43' C44' H44D 109.5
C43' C44' H44E 109.5
H44D C44' H44E 109.5
C43' C44' H44F 109.5
H44D C44' H44F 109.5
H44E C44' H44F 109.5
C46 C45 P4 114.5(7)
C46 C45 H45A 108.6
P4 C45 H45A 108.6
C46 C45 H45B 108.6
P4 C45 H45B 108.6
H45A C45 H45B 107.6
C45 C46 H46A 109.5
C45 C46 H46B 109.5
H46A C46 H46B 109.5
C45 C46 H46C 109.5
H46A C46 H46C 109.5
H46B C46 H46C 109.5
C52 C51 P3 112.8(6)
C52 C51 H51A 109.0
P3 C51 H51A 109.0
C52 C51 H51B 109.0
P3 C51 H51B 109.0
H51A C51 H51B 107.8
C51 C52 H52A 109.5
C51 C52 H52B 109.5
H52A C52 H52B 109.5
C51 C52 H52C 109.5
H52A C52 H52C 109.5
H52B C52 H52C 109.5
C54 C53 P3 113.9(5)
C54 C53 H53A 108.8
P3 C53 H53A 108.8
C54 C53 H53B 108.8
P3 C53 H53B 108.8
H53A C53 H53B 107.7
C53 C54 H54A 109.5
C53 C54 H54B 109.5
H54A C54 H54B 109.5
C53 C54 H54C 109.5
H54A C54 H54C 109.5
H54B C54 H54C 109.5
C56 C55 P3 113.3(5)
C56 C55 H55A 108.9
P3 C55 H55A 108.9
C56 C55 H55B 108.9
P3 C55 H55B 108.9
H55A C55 H55B 107.7
C55 C56 H56A 109.5
C55 C56 H56B 109.5
H56A C56 H56B 109.5
C55 C56 H56C 109.5
H56A C56 H56C 109.5
H56B C56 H56C 109.5

loop_
_geom_bond_atom_site_label_1
_geom_bond_atom_site_label_2
_geom_bond_distance
Au1 N1 2.048(6)
Au1 P1 2.2450(19)
Au1 Au2 3.0516(4)
Au1 Au4 3.0543(4)
Au2 N4 2.042(6)
Au2 P2 2.2505(19)
Au2 Au3 3.1318(4)
Au3 C1 2.060(7)
Au3 P3 2.2962(17)
Au3 Au4 3.0334(4)
Au4 C11 2.055(6)
Au4 P4 2.300(2)
P1 C21' 1.818(19)
P1 C23 1.822(8)
P1 C25 1.833(8)
P1 C21 1.834(13)
P2 C33 1.821(7)
P2 C31 1.822(8)
P2 C35 1.823(8)
P3 C55 1.805(8)
P3 C53 1.822(8)
P3 C51 1.826(8)
P4 C41 1.71(3)
P4 C43' 1.72(2)
P4 C45 1.781(10)
P4 C43 1.869(17)
P4 C41' 1.97(2)
N1 C1 1.361(9)
N1 N2 1.364(8)
N2 N3 1.299(8)
N3 C2 1.383(9)
N4 N5 1.367(8)
N4 C11 1.373(8)
N5 N6 1.312(8)
N6 C12 1.365(9)
C1 C2 1.38(1)
C2 C3 1.47(1)
C3 C4 1.399(11)
C3 C8 1.407(9)
C4 C5 1.393(11)
C4 H4A 0.9500
C5 C6 1.381(11)
C5 H5A 0.9500
C6 C7 1.385(11)
C6 H6A 0.9500
C7 C8 1.371(11)
C7 H7A 0.9500
C8 H8A 0.9500
C11 C12 1.398(9)
C12 C13 1.462(10)
C13 C18 1.383(11)
C13 C14 1.393(10)
C14 C15 1.376(11)
C14 H14A 0.9500
C15 C16 1.378(12)
C15 H15A 0.9500
C16 C17 1.356(12)
C16 H16A 0.9500
C17 C18 1.398(11)
C17 H17A 0.9500
C18 H18A 0.9500
C21 C22 1.522(19)
C21 H21A 0.9900
C21 H21B 0.9900
C22 H22A 0.9800
C22 H22B 0.9800
C22 H22C 0.9800
C21' C22' 1.47(3)
C21' H21C 0.9900
C21' H21D 0.9900
C22' H22D 0.9800
C22' H22E 0.9800
C22' H22F 0.9800
C23 C24 1.521(12)
C23 H23A 0.9900
C23 H23B 0.9900
C24 H24A 0.9800
C24 H24B 0.9800
C24 H24C 0.9800
C25 C26 1.518(11)
C25 H25A 0.9900
C25 H25B 0.9900
C26 H26A 0.9800
C26 H26B 0.9800
C26 H26C 0.9800
C31 C32 1.508(11)
C31 H31A 0.9900
C31 H31B 0.9900
C32 H32A 0.9800
C32 H32B 0.9800
C32 H32C 0.9800
C33 C34 1.526(10)
C33 H33A 0.9900
C33 H33B 0.9900
C34 H34A 0.9800
C34 H34B 0.9800
C34 H34C 0.9800
C35 C36 1.519(13)
C35 H35A 0.9900
C35 H35B 0.9900
C36 H36A 0.9800
C36 H36B 0.9800
C36 H36C 0.9800
C41 C42 1.45(3)
C41 H41A 0.9900
C41 H41B 0.9900
C42 H42A 0.9800
C42 H42B 0.9800
C42 H42C 0.9800
C43 C44 1.73(3)
C43 H43A 0.9900
C43 H43B 0.9900
C44 H44A 0.9800
C44 H44B 0.9800
C44 H44C 0.9800
C41' C42' 1.58(3)
C41' H41C 0.9900
C41' H41D 0.9900
C42' H42D 0.9800
C42' H42E 0.9800
C42' H42F 0.9800
C43' C44' 1.48(3)
C43' H43C 0.9900
C43' H43D 0.9900
C44' H44D 0.9800
C44' H44E 0.9800
C44' H44F 0.9800
C45 C46 1.506(13)
C45 H45A 0.9900
C45 H45B 0.9900
C46 H46A 0.9800
C46 H46B 0.9800
C46 H46C 0.9800
C51 C52 1.542(10)
C51 H51A 0.9900
C51 H51B 0.9900
C52 H52A 0.9800
C52 H52B 0.9800
C52 H52C 0.9800
C53 C54 1.518(11)
C53 H53A 0.9900
C53 H53B 0.9900
C54 H54A 0.9800
C54 H54B 0.9800
C54 H54C 0.9800
C55 C56 1.55(1)
C55 H55A 0.9900
C55 H55B 0.9900
C56 H56A 0.9800
C56 H56B 0.9800
C56 H56C 0.9800
